data_4076447
loop_
_publ_author_name
'Meredith, Joseph M.'
'Robinson, Robert'
'Goldberg, Karen I.'
'Kaminsky, Werner'
'Heinekey, D. Michael'

_publ_section_title
;
 C--H Bond Activation by Cationic Iridium(III) NHC Complexes: A Combined
 Experimental and Computational Study
;
_journal_issue 5
_journal_name_full Organometallics
_journal_page_first 1879
_journal_paper_doi 10.1021/om2012166
_journal_volume 31
_journal_year 2012
_chemical_formula_moiety 'C17 H29 Ir N2'
_chemical_formula_sum 'C17 H29 Ir N2'
_chemical_formula_weight 453.62
_chemical_name_common JMM02047
_chemical_name_systematic JMM02047
_space_group_IT_number 61
_symmetry_cell_setting orthorhombic
_symmetry_Int_Tables_number 61
_symmetry_space_group_name_Hall '-P 2ac 2ab'
_symmetry_space_group_name_H-M 'P b c a'
_atom_sites_solution_hydrogens geom
_atom_sites_solution_primary direct
_atom_sites_solution_secondary difmap
_audit_creation_method SHELXL-97
_cell_angle_alpha 90.00
_cell_angle_beta 90.00
_cell_angle_gamma 90.00
_cell_formula_units_Z 8
_cell_length_a 9.1974(2)
_cell_length_b 15.1196(4)
_cell_length_c 24.5587(8)
_cell_measurement_reflns_used 269
_cell_measurement_temperature 130(2)
_cell_measurement_theta_max 20
_cell_measurement_theta_min 3
_cell_volume 3415.16(16)
_computing_cell_refinement 'HKL Scalepack (Otwinowski & Minor 1997)'
_computing_data_collection KappaCCD
_computing_data_reduction 'HKL Scalepack (Otwinowski & Minor 1997)'
_computing_molecular_graphics 'maXus, Zortep'
_computing_publication_material 'SHELXL-97 (Sheldrick, 1997)'
_computing_structure_refinement 'SHELXL-97 (Sheldrick, 1997)'
_computing_structure_solution 'SHELXS-97 (Sheldrick, 1997)'
_diffrn_ambient_temperature 130(2)
_diffrn_measured_fraction_theta_full 0.993
_diffrn_measured_fraction_theta_max 0.974
_diffrn_measurement_device_type 'Nonius KappaCCD'
_diffrn_measurement_method '\f and \w scans'
_diffrn_radiation_monochromator graphite
_diffrn_radiation_source 'fine-focus sealed tube'
_diffrn_radiation_type MoK\a
_diffrn_radiation_wavelength 0.71073
_diffrn_reflns_av_R_equivalents 0.0543
_diffrn_reflns_av_sigmaI/netI 0.0811
_diffrn_reflns_limit_h_max 12
_diffrn_reflns_limit_h_min -11
_diffrn_reflns_limit_k_max 20
_diffrn_reflns_limit_k_min -20
_diffrn_reflns_limit_l_max 32
_diffrn_reflns_limit_l_min -32
_diffrn_reflns_number 7577
_diffrn_reflns_theta_full 25.00
_diffrn_reflns_theta_max 28.29
_diffrn_reflns_theta_min 2.69
_exptl_absorpt_coefficient_mu 7.813
_exptl_absorpt_correction_T_max 0.1956
_exptl_absorpt_correction_T_min 0.1173
_exptl_absorpt_correction_type multi-scan
_exptl_absorpt_process_details HKL2008
_exptl_crystal_colour 'light brown'
_exptl_crystal_density_diffrn 1.765
_exptl_crystal_density_method 'not measured'
_exptl_crystal_description prism
_exptl_crystal_F_000 1776
_exptl_crystal_size_max 0.48
_exptl_crystal_size_mid 0.40
_exptl_crystal_size_min 0.31
_refine_diff_density_max 1.801
_refine_diff_density_min -2.624
_refine_diff_density_rms 0.219
_refine_ls_extinction_coef 0.00055(6)
_refine_ls_extinction_expression Fc^*^=kFc[1+0.001xFc^2^\l^3^/sin(2\q)]^-1/4^
_refine_ls_extinction_method SHELXL
_refine_ls_goodness_of_fit_ref 0.890
_refine_ls_hydrogen_treatment constr
_refine_ls_matrix_type full
_refine_ls_number_parameters 191
_refine_ls_number_reflns 4139
_refine_ls_number_restraints 0
_refine_ls_restrained_S_all 0.890
_refine_ls_R_factor_all 0.0967
_refine_ls_R_factor_gt 0.0371
_refine_ls_shift/su_max 0.001
_refine_ls_shift/su_mean 0.000
_refine_ls_structure_factor_coef Fsqd
_refine_ls_weighting_details 'calc w=1/[\s^2^(Fo^2^)+(0.0454P)^2^+0.0000P] where P=(Fo^2^+2Fc^2^)/3'
_refine_ls_weighting_scheme calc
_refine_ls_wR_factor_gt 0.0799
_refine_ls_wR_factor_ref 0.0984
_reflns_number_gt 2015
_reflns_number_total 4139
_reflns_threshold_expression >2sigma(I)
_cod_data_source_file om2012166_si_003.cif
_cod_data_source_block IMe_Me2_4b
_cod_depositor_comments
;
The following automatic conversions were performed:

'_symmetry_cell_setting' value 'Orthorhombic' changed to
'orthorhombic' according to
/home/saulius/struct/CIF-dictionaries/cif_core.dic dictionary named
'cif_core.dic' version 2.4.1 from 2010-06-29.

Automatic conversion script
Id: cif_fix_values 1715 2011-07-08 13:25:40Z adriana 
;
_cod_original_sg_symbol_H-M 'P b c a       '
_cod_database_code 4076447

loop_
_symmetry_equiv_pos_as_xyz
'x, y, z'
'-x+1/2, -y, z+1/2'
'x+1/2, -y+1/2, -z'
'-x, y+1/2, -z+1/2'
'-x, -y, -z'
'x-1/2, y, -z-1/2'
'-x-1/2, y-1/2, z'
'x, -y-1/2, z-1/2'

loop_
_atom_site_label
_atom_site_type_symbol
_atom_site_fract_x
_atom_site_fract_y
_atom_site_fract_z
_atom_site_U_iso_or_equiv
_atom_site_adp_type
_atom_site_occupancy
_atom_site_symmetry_multiplicity
_atom_site_calc_flag
_atom_site_refinement_flags
Ir1 Ir 0.49453(2) 0.198131(15) 0.124673(11) 0.01763(11) Uani 1 1 d .
N1 N 0.4676(6) 0.0694(4) 0.2185(2) 0.0234(14) Uani 1 1 d .
N2 N 0.6090(6) 0.0163(4) 0.1579(3) 0.0308(16) Uani 1 1 d .
C1 C 0.4055(7) 0.2937(5) 0.0656(3) 0.0239(17) Uani 1 1 d .
C2 C 0.2960(7) 0.2787(5) 0.1062(3) 0.0257(18) Uani 1 1 d .
C3 C 0.2569(7) 0.1881(5) 0.1038(3) 0.0220(17) Uani 1 1 d .
C4 C 0.3388(7) 0.1460(5) 0.0617(3) 0.0209(16) Uani 1 1 d .
C5 C 0.4293(8) 0.2114(5) 0.0375(3) 0.0201(16) Uani 1 1 d .
C6 C 0.4719(8) 0.3818(5) 0.0499(3) 0.035(2) Uani 1 1 d .
H6A H 0.4173 0.4072 0.0194 0.042 Uiso 1 1 calc R
H6B H 0.5734 0.3730 0.0390 0.042 Uiso 1 1 calc R
H6C H 0.4678 0.4223 0.0810 0.042 Uiso 1 1 calc R
C7 C 0.2309(8) 0.3452(6) 0.1439(3) 0.036(2) Uani 1 1 d .
H7A H 0.1433 0.3704 0.1273 0.044 Uiso 1 1 calc R
H7B H 0.3014 0.3925 0.1508 0.044 Uiso 1 1 calc R
H7C H 0.2053 0.3165 0.1784 0.044 Uiso 1 1 calc R
C8 C 0.1339(7) 0.1428(5) 0.1355(3) 0.0316(19) Uani 1 1 d .
H8A H 0.0479 0.1379 0.1121 0.038 Uiso 1 1 calc R
H8B H 0.1100 0.1780 0.1677 0.038 Uiso 1 1 calc R
H8C H 0.1653 0.0837 0.1467 0.038 Uiso 1 1 calc R
C9 C 0.3226(8) 0.0529(5) 0.0427(3) 0.032(2) Uani 1 1 d .
H9A H 0.2363 0.0481 0.0195 0.039 Uiso 1 1 calc R
H9B H 0.3118 0.0137 0.0742 0.039 Uiso 1 1 calc R
H9C H 0.4090 0.0357 0.0219 0.039 Uiso 1 1 calc R
C10 C 0.5277(7) 0.2005(5) -0.0109(3) 0.0278(17) Uani 1 1 d .
H10A H 0.4770 0.2203 -0.0438 0.033 Uiso 1 1 calc R
H10B H 0.5545 0.1381 -0.0148 0.033 Uiso 1 1 calc R
H10C H 0.6156 0.2361 -0.0056 0.033 Uiso 1 1 calc R
C11 C 0.7196(7) 0.2095(6) 0.1083(3) 0.033(2) Uani 1 1 d .
H11A H 0.7467 0.2721 0.1070 0.040 Uiso 1 1 calc R
H11B H 0.7414 0.1818 0.0731 0.040 Uiso 1 1 calc R
H11C H 0.7749 0.1798 0.1370 0.040 Uiso 1 1 calc R
C12 C 0.5565(9) 0.2779(6) 0.1923(3) 0.034(2) Uani 1 1 d .
H12A H 0.6069 0.3309 0.1792 0.041 Uiso 1 1 calc R
H12B H 0.6216 0.2441 0.2161 0.041 Uiso 1 1 calc R
H12C H 0.4696 0.2953 0.2127 0.041 Uiso 1 1 calc R
C13 C 0.5268(7) 0.0896(4) 0.1694(3) 0.0199(15) Uani 1 1 d .
C14 C 0.5088(8) -0.0140(5) 0.2365(3) 0.0327(17) Uani 1 1 d .
H14 H 0.4807 -0.0421 0.2695 0.039 Uiso 1 1 calc R
C15 C 0.5965(9) -0.0468(6) 0.1977(4) 0.041(2) Uani 1 1 d .
H15 H 0.6416 -0.1033 0.1979 0.049 Uiso 1 1 calc R
C16 C 0.3624(8) 0.1234(6) 0.2487(3) 0.036(2) Uani 1 1 d .
H16A H 0.3346 0.1747 0.2266 0.043 Uiso 1 1 calc R
H16B H 0.4064 0.1437 0.2828 0.043 Uiso 1 1 calc R
H16C H 0.2759 0.0879 0.2567 0.043 Uiso 1 1 calc R
C17 C 0.6882(8) 0.0019(6) 0.1070(3) 0.039(2) Uani 1 1 d .
H17A H 0.6745 -0.0594 0.0950 0.047 Uiso 1 1 calc R
H17B H 0.7920 0.0131 0.1128 0.047 Uiso 1 1 calc R
H17C H 0.6512 0.0422 0.0790 0.047 Uiso 1 1 calc R

loop_
_atom_site_aniso_label
_atom_site_aniso_U_11
_atom_site_aniso_U_22
_atom_site_aniso_U_33
_atom_site_aniso_U_23
_atom_site_aniso_U_13
_atom_site_aniso_U_12
Ir1 0.01609(16) 0.01633(14) 0.02047(15) 0.00107(12) 0.00018(14) 0.00057(13)
N1 0.025(3) 0.023(3) 0.023(3) 0.006(3) -0.004(3) -0.001(3)
N2 0.028(3) 0.028(4) 0.037(4) 0.007(3) -0.007(3) 0.005(3)
C1 0.016(4) 0.018(4) 0.037(5) 0.012(4) -0.002(3) -0.001(3)
C2 0.021(4) 0.026(4) 0.031(4) 0.001(4) -0.002(3) 0.009(3)
C3 0.013(3) 0.032(5) 0.021(4) 0.004(4) -0.005(3) 0.001(3)
C4 0.014(4) 0.027(4) 0.021(4) 0.002(4) -0.003(3) 0.003(3)
C5 0.025(4) 0.017(4) 0.018(4) 0.010(3) -0.006(3) 0.002(3)
C6 0.039(5) 0.026(4) 0.041(5) 0.007(4) 0.002(4) 0.001(4)
C7 0.033(5) 0.038(5) 0.038(5) 0.007(5) 0.005(4) 0.010(4)
C8 0.022(4) 0.030(4) 0.043(5) 0.007(4) -0.002(3) -0.003(3)
C9 0.026(4) 0.027(5) 0.043(5) 0.004(4) -0.006(4) -0.002(4)
C10 0.028(4) 0.035(4) 0.021(4) 0.004(3) 0.004(3) 0.001(4)
C11 0.020(4) 0.047(6) 0.033(5) 0.010(4) 0.005(3) -0.010(4)
C12 0.034(5) 0.033(5) 0.036(5) -0.005(4) -0.003(4) -0.001(4)
C13 0.017(4) 0.014(3) 0.029(4) -0.002(3) -0.007(3) 0.002(3)
C14 0.037(5) 0.030(4) 0.031(4) 0.014(4) -0.009(4) -0.003(4)
C15 0.038(5) 0.031(5) 0.055(6) 0.011(5) -0.014(5) -0.003(4)
C16 0.025(4) 0.051(6) 0.032(4) -0.004(5) 0.002(3) 0.000(4)
C17 0.037(5) 0.038(5) 0.044(5) -0.015(5) 0.008(4) 0.013(4)

loop_
_atom_type_symbol
_atom_type_description
_atom_type_scat_dispersion_real
_atom_type_scat_dispersion_imag
_atom_type_scat_source
C C 0.0033 0.0016 'International Tables Vol C Tables 4.2.6.8 and 6.1.1.4'
H H 0.0000 0.0000 'International Tables Vol C Tables 4.2.6.8 and 6.1.1.4'
N N 0.0061 0.0033 'International Tables Vol C Tables 4.2.6.8 and 6.1.1.4'
Ir Ir -1.4442 7.9887 'International Tables Vol C Tables 4.2.6.8 and 6.1.1.4'

loop_
_geom_angle_atom_site_label_1
_geom_angle_atom_site_label_2
_geom_angle_atom_site_label_3
_geom_angle
C13 Ir1 C11 91.5(3)
C13 Ir1 C12 89.8(3)
C11 Ir1 C12 80.8(3)
C13 Ir1 C1 162.9(3)
C11 Ir1 C1 100.6(3)
C12 Ir1 C1 104.0(3)
C13 Ir1 C5 129.9(3)
C11 Ir1 C5 94.2(3)
C12 Ir1 C5 140.3(3)
C1 Ir1 C5 37.9(3)
C13 Ir1 C2 132.7(3)
C11 Ir1 C2 135.6(3)
C12 Ir1 C2 93.9(3)
C1 Ir1 C2 37.7(3)
C5 Ir1 C2 62.5(3)
C13 Ir1 C3 102.4(3)
C11 Ir1 C3 155.8(3)
C12 Ir1 C3 118.4(3)
C1 Ir1 C3 62.2(3)
C5 Ir1 C3 61.7(3)
C2 Ir1 C3 36.8(3)
C13 Ir1 C4 100.7(3)
C11 Ir1 C4 121.3(3)
C12 Ir1 C4 154.7(3)
C1 Ir1 C4 62.7(3)
C5 Ir1 C4 37.0(2)
C2 Ir1 C4 62.1(3)
C3 Ir1 C4 37.0(2)
C13 N1 C14 112.2(6)
C13 N1 C16 126.0(6)
C14 N1 C16 121.6(6)
C13 N2 C15 111.7(7)
C13 N2 C17 124.8(7)
C15 N2 C17 123.2(7)
C2 C1 C5 107.6(6)
C2 C1 C6 126.8(7)
C5 C1 C6 125.2(7)
C2 C1 Ir1 72.5(4)
C5 C1 Ir1 72.1(4)
C6 C1 Ir1 126.5(5)
C3 C2 C1 107.6(7)
C3 C2 C7 125.2(7)
C1 C2 C7 127.2(8)
C3 C2 Ir1 71.9(4)
C1 C2 Ir1 69.8(4)
C7 C2 Ir1 124.6(5)
C2 C3 C4 109.1(6)
C2 C3 C8 126.6(7)
C4 C3 C8 123.9(7)
C2 C3 Ir1 71.3(4)
C4 C3 Ir1 71.5(4)
C8 C3 Ir1 129.1(5)
C5 C4 C3 107.6(7)
C5 C4 C9 125.7(7)
C3 C4 C9 126.5(7)
C5 C4 Ir1 70.8(4)
C3 C4 Ir1 71.5(4)
C9 C4 Ir1 127.6(5)
C4 C5 C1 108.1(6)
C4 C5 C10 127.4(7)
C1 C5 C10 124.4(6)
C4 C5 Ir1 72.2(4)
C1 C5 Ir1 70.0(4)
C10 C5 Ir1 125.9(5)
C1 C6 H6A 109.5
C1 C6 H6B 109.5
H6A C6 H6B 109.5
C1 C6 H6C 109.5
H6A C6 H6C 109.5
H6B C6 H6C 109.5
C2 C7 H7A 109.5
C2 C7 H7B 109.5
H7A C7 H7B 109.5
C2 C7 H7C 109.5
H7A C7 H7C 109.5
H7B C7 H7C 109.5
C3 C8 H8A 109.5
C3 C8 H8B 109.5
H8A C8 H8B 109.5
C3 C8 H8C 109.5
H8A C8 H8C 109.5
H8B C8 H8C 109.5
C4 C9 H9A 109.5
C4 C9 H9B 109.5
H9A C9 H9B 109.5
C4 C9 H9C 109.5
H9A C9 H9C 109.5
H9B C9 H9C 109.5
C5 C10 H10A 109.5
C5 C10 H10B 109.5
H10A C10 H10B 109.5
C5 C10 H10C 109.5
H10A C10 H10C 109.5
H10B C10 H10C 109.5
Ir1 C11 H11A 109.5
Ir1 C11 H11B 109.5
H11A C11 H11B 109.5
Ir1 C11 H11C 109.5
H11A C11 H11C 109.5
H11B C11 H11C 109.5
Ir1 C12 H12A 109.5
Ir1 C12 H12B 109.5
H12A C12 H12B 109.5
Ir1 C12 H12C 109.5
H12A C12 H12C 109.5
H12B C12 H12C 109.5
N1 C13 N2 102.9(6)
N1 C13 Ir1 127.9(5)
N2 C13 Ir1 129.2(5)
C15 C14 N1 105.8(7)
C15 C14 H14 127.1
N1 C14 H14 127.1
C14 C15 N2 107.4(8)
C14 C15 H15 126.3
N2 C15 H15 126.3
N1 C16 H16A 109.5
N1 C16 H16B 109.5
H16A C16 H16B 109.5
N1 C16 H16C 109.5
H16A C16 H16C 109.5
H16B C16 H16C 109.5
N2 C17 H17A 109.5
N2 C17 H17B 109.5
H17A C17 H17B 109.5
N2 C17 H17C 109.5
H17A C17 H17C 109.5
H17B C17 H17C 109.5

loop_
_geom_bond_atom_site_label_1
_geom_bond_atom_site_label_2
_geom_bond_distance
Ir1 C13 1.997(7)
Ir1 C11 2.116(7)
Ir1 C12 2.131(8)
Ir1 C1 2.206(7)
Ir1 C5 2.233(7)
Ir1 C2 2.241(7)
Ir1 C3 2.250(7)
Ir1 C4 2.250(7)
N1 C13 1.358(9)
N1 C14 1.390(10)
N1 C16 1.466(9)
N2 C13 1.371(8)
N2 C15 1.371(10)
N2 C17 1.464(9)
C1 C2 1.436(10)
C1 C5 1.441(10)
C1 C6 1.515(10)
C2 C3 1.417(10)
C2 C7 1.493(11)
C3 C4 1.428(10)
C3 C8 1.534(10)
C4 C5 1.422(10)
C4 C9 1.491(10)
C5 C10 1.502(9)
C6 H6A 0.9800
C6 H6B 0.9800
C6 H6C 0.9800
C7 H7A 0.9800
C7 H7B 0.9800
C7 H7C 0.9800
C8 H8A 0.9800
C8 H8B 0.9800
C8 H8C 0.9800
C9 H9A 0.9800
C9 H9B 0.9800
C9 H9C 0.9800
C10 H10A 0.9800
C10 H10B 0.9800
C10 H10C 0.9800
C11 H11A 0.9800
C11 H11B 0.9800
C11 H11C 0.9800
C12 H12A 0.9800
C12 H12B 0.9800
C12 H12C 0.9800
C14 C15 1.344(11)
C14 H14 0.9500
C15 H15 0.9500
C16 H16A 0.9800
C16 H16B 0.9800
C16 H16C 0.9800
C17 H17A 0.9800
C17 H17B 0.9800
C17 H17C 0.9800
